data_4518644
loop_
_publ_author_name
'Han, Bao-Liang'
'Wang, Zhi'
'Gupta, Rakesh Kumar'
'Feng, Lei'
'Wang, Suna'
'Kurmoo, Mohamedally'
'Gao, Zhi-Yong'
'Schein, Stan'
'Tung, Chen-Ho'
'Sun, Di'

_publ_section_title
;
 Precise Implantation of an Archimedean Ag@Cu<sub>12</sub> Cuboctahedron
 into a Platonic Cu<sub>4</sub>Bis(diphenylphosphino)hexane<sub>6</sub>
 Tetrahedron.
;
_journal_name_full 'ACS nano'
_journal_paper_doi 10.1021/acsnano.1c00942
_journal_year 2021
_chemical_formula_moiety 'C180 H192 Ag Cu16 P12 S8'
_chemical_formula_sum 'C180 H192 Ag Cu16 P12 S8'
_chemical_formula_weight 4107.95
_space_group_crystal_system monoclinic
_space_group_IT_number 5
_space_group_name_Hall 'I 2y'
_space_group_name_H-M_alt 'I 1 2 1'
_atom_sites_solution_hydrogens geom
_atom_sites_solution_primary direct
_audit_creation_date 2019-12-26
_audit_creation_method
;
Olex2 1.2
(compiled 2018.05.29 svn.r3508 for OlexSys, GUI svn.r5506)
;
_cell_angle_alpha 90
_cell_angle_beta 91.506(3)
_cell_angle_gamma 90
_cell_formula_units_Z 2
_cell_length_a 25.1664(7)
_cell_length_b 17.0909(6)
_cell_length_c 22.9344(7)
_cell_measurement_reflns_used 13387
_cell_measurement_temperature 122.99(10)
_cell_measurement_theta_max 25.7540
_cell_measurement_theta_min 3.2490
_cell_volume 9861.1(5)
_computing_cell_refinement 'CrystalClear-SM Expert 2.0 r7 (Rigaku, 2011)'
_computing_data_collection 'CrystalClear-SM Expert 2.0 r7 (Rigaku, 2011)'
_computing_data_reduction 'CrystalClear-SM Expert 2.0 r7 (Rigaku, 2011)'
_computing_molecular_graphics 'Olex2 (Dolomanov et al., 2009)'
_computing_publication_material 'Olex2 (Dolomanov et al., 2009)'
_computing_structure_refinement 'XL (Sheldrick, 2008)'
_computing_structure_solution 'SIR2004 (Burla et al.,  2007)'
_diffrn_ambient_environment N~2~
_diffrn_ambient_temperature 122.99(10)
_diffrn_detector CCD
_diffrn_detector_area_resol_mean 28.5714
_diffrn_detector_type 'Rigaku Saturn724+'
_diffrn_measured_fraction_theta_full 0.997
_diffrn_measured_fraction_theta_max 0.997
_diffrn_measurement_details
;
List of Runs (angles in degrees, time in seconds):

  # Type    Start    End  Width  t~exp~   \w     \q     \k     \f   Frames
--------------------------------------------------------------------------
  1  \w    -19.00  20.00   1.00  120.00    --   -5.62  57.00  90.00   39
  2  \w     43.00  73.00   1.00  120.00    --   -5.62  29.00 109.00   30
  3  \w     41.00  68.00   1.00  120.00    --   -5.62  57.00  90.00   27
  4  \w    -25.00  24.00   1.00  120.00    --   -5.62  29.00 109.00   49
  5  \w    -25.00  32.00   1.00  120.00    --   -5.62 -99.00 -60.00   57
  6  \w    -63.00  27.00   1.00  120.00    --    6.79 -57.00-150.00   90
  7  \w    -66.00  33.00   1.00  120.00    --    6.79 -77.00 -60.00   99
  8  \w    -80.00 -16.00   1.00  120.00    --   -5.62 -29.00 -52.00   64
;
_diffrn_measurement_device 'AFC12 (Right): Kappa 3 circle'
_diffrn_measurement_device_type 'Rigaku Saturn724+ (2x2 bin mode)'
_diffrn_measurement_method 'profile data from \w-scans'
_diffrn_measurement_specimen_support 'Mitegen 50um'
_diffrn_orient_matrix_type 'CrysAlisPro convention (1999,Acta A55,543-557)'
_diffrn_orient_matrix_UB_11 0.0218705000
_diffrn_orient_matrix_UB_12 0.0244123000
_diffrn_orient_matrix_UB_13 0.0076447000
_diffrn_orient_matrix_UB_21 -0.0108271000
_diffrn_orient_matrix_UB_22 0.0301062000
_diffrn_orient_matrix_UB_23 -0.0179691000
_diffrn_orient_matrix_UB_31 -0.0141072000
_diffrn_orient_matrix_UB_32 0.0147978000
_diffrn_orient_matrix_UB_33 0.0240176000
_diffrn_radiation_collimation 0.3
_diffrn_radiation_monochromator Confocal
_diffrn_radiation_probe x-ray
_diffrn_radiation_type MoK\a
_diffrn_radiation_wavelength 0.71073
_diffrn_reflns_av_R_equivalents 0.0713
_diffrn_reflns_av_unetI/netI 0.0690
_diffrn_reflns_Laue_measured_fraction_full 0.997
_diffrn_reflns_Laue_measured_fraction_max 0.997
_diffrn_reflns_limit_h_max 29
_diffrn_reflns_limit_h_min -30
_diffrn_reflns_limit_k_max 20
_diffrn_reflns_limit_k_min -20
_diffrn_reflns_limit_l_max 27
_diffrn_reflns_limit_l_min -27
_diffrn_reflns_number 57642
_diffrn_reflns_point_group_measured_fraction_full 0.954
_diffrn_reflns_point_group_measured_fraction_max 0.954
_diffrn_reflns_theta_full 25.123
_diffrn_reflns_theta_max 25.123
_diffrn_reflns_theta_min 3.202
_diffrn_source 'Rotating Anode'
_diffrn_source_current 24.0
_diffrn_source_power 1.2
_diffrn_source_target Mo
_diffrn_source_type 'Rotating Anode'
_diffrn_source_voltage 50.0
_exptl_absorpt_coefficient_mu 2.008
_exptl_absorpt_correction_T_max 1.00000
_exptl_absorpt_correction_T_min 0.65829
_exptl_absorpt_correction_type multi-scan
_exptl_absorpt_process_details
;
CrysAlisPro 1.171.39.30d (Rigaku Oxford Diffraction, 2017)
Empirical absorption correction using spherical harmonics,
 implemented in SCALE3 ABSPACK scaling algorithm.
;
_exptl_crystal_colour 'clear light red'
_exptl_crystal_colour_lustre clear
_exptl_crystal_colour_modifier light
_exptl_crystal_colour_primary red
_exptl_crystal_density_diffrn 1.384
_exptl_crystal_description block
_exptl_crystal_F_000 4182
_exptl_crystal_size_max 0.05
_exptl_crystal_size_mid 0.05
_exptl_crystal_size_min 0.03
_refine_diff_density_max 0.933
_refine_diff_density_min -0.706
_refine_diff_density_rms 0.102
_refine_ls_abs_structure_details
;
 Flack x determined using 4795 quotients [(I+)-(I-)]/[(I+)+(I-)]
 (Parsons, Flack and Wagner, Acta Cryst. B69 (2013) 249-259).
;
_refine_ls_abs_structure_Flack 0.015(9)
_refine_ls_extinction_method none
_refine_ls_goodness_of_fit_ref 1.021
_refine_ls_hydrogen_treatment constr
_refine_ls_matrix_type full
_refine_ls_number_parameters 966
_refine_ls_number_reflns 16798
_refine_ls_number_restraints 111
_refine_ls_restrained_S_all 1.028
_refine_ls_R_factor_all 0.0738
_refine_ls_R_factor_gt 0.0537
_refine_ls_shift/su_max 0.002
_refine_ls_shift/su_mean 0.000
_refine_ls_structure_factor_coef Fsqd
_refine_ls_weighting_details 'w=1/[\s^2^(Fo^2^)+(0.0782P)^2^+13.9217P] where P=(Fo^2^+2Fc^2^)/3'
_refine_ls_weighting_scheme calc
_refine_ls_wR_factor_gt 0.1309
_refine_ls_wR_factor_ref 0.1404
_reflns_Friedel_coverage 0.846
_reflns_Friedel_fraction_full 0.907
_reflns_Friedel_fraction_max 0.907
_reflns_number_gt 13360
_reflns_number_total 16798
_reflns_threshold_expression 'I > 2\s(I)'
_cod_data_source_file nn1c00942_si_002.cif
_cod_data_source_block SD/AgCu16a
_cod_database_code 4518644
_shelx_shelxl_version_number 2014/7
_chemical_oxdiff_formula CuCNP
_shelx_space_group_comment
;
The symmetry employed for this shelxl refinement is uniquely defined
by the following loop, which should always be used as a source of
symmetry information in preference to the above space-group names.
They are only intended as comments.
;
_shelx_estimated_absorpt_t_max 0.942
_shelx_estimated_absorpt_t_min 0.906
_diffrn_oxdiff_ac3_digest_frames
;
01120ec8ecd7e95015821c8fba860770900045592dd
;
_reflns_odcompleteness_completeness 99.73
_reflns_odcompleteness_iscentric 1
_reflns_odcompleteness_theta 25.30
_olex2_refinement_description
;
1. Fixed Uiso
 At 1.2 times of:
  All C(H) groups, All C(H,H) groups
2. Restrained distances
 C76-C75
 1.55 with sigma of 0.01
 H57-H83A
 1.9 with sigma of 0.01
3. Uiso/Uaniso restraints and constraints
C79 \\sim C80 \\sim C81 \\sim C82 \\sim C83 \\sim C84: within 1.7A with sigma
of 0.004 and sigma for terminal atoms of 0.08
C49 \\sim C50 \\sim C51 \\sim C52 \\sim C53 \\sim C54: within 1.7A with sigma
of 0.004 and sigma for terminal atoms of 0.08
C55 \\sim C56 \\sim C57 \\sim C58 \\sim C59 \\sim C60: within 1.7A with sigma
of 0.004 and sigma for terminal atoms of 0.08
Uanis(C53) \\sim Ueq: with sigma of 0.01 and sigma for terminal atoms of 0.2
4.a Secondary CH2 refined with riding coordinates:
 C73(H73A,H73B), C74(H74A,H74B), C75(H75A,H75B), C76(H76A,H76B), C77(H77A,
 H77B), C78(H78A,H78B), C79(H79A,H79B), C80(H80A,H80B), C81(H81A,H81B),
 C82(H82A,H82B), C83(H83A,H83B), C84(H84A,H84B), C85(H85A,H85B), C86(H86A,H86B),
  C87(H87A,H87B), C88(H88A,H88B), C89(H89A,H89B), C90(H90A,H90B)
4.b Aromatic/amide H refined with riding coordinates:
 C1(H1), C3(H3), C4(H4), C5(H5), C6(H6), C7(H7), C8(H8), C10(H10), C11(H11),
 C12(H12), C13(H13), C14(H14), C15(H15), C16(H16), C17(H17), C19(H19), C20(H20),
  C21(H21), C22(H22), C23(H23), C25(H25), C26(H26), C27(H27), C28(H28),
 C29(H29), C31(H31), C32(H32), C33(H33), C34(H34), C36(H36), C37(H37), C38(H38),
  C39(H39), C41(H41), C42(H42), C43(H43), C44(H44), C45(H45), C47(H47),
 C48(H48), C51(H51), C52(H52), C53(H53), C54(H54), C49(H49), C55(H55), C56(H56),
  C57(H57), C59(H59), C60(H60), C62(H62), C63(H63), C64(H64), C65(H65),
 C66(H66), C67(H67), C69(H69), C70(H70), C71(H71), C72(H72)
4.c Fitted hexagon refined as free rotating group:
 C51(C52,C53,C54,C49,C50)
;
_olex2_submission_special_instructions 'No special instructions were received'
_oxdiff_exptl_absorpt_empirical_details
;
Empirical correction (ABSPACK) includes:
- Absorption correction using spherical harmonics
- Frame scaling
;
_oxdiff_exptl_absorpt_empirical_full_max 1.422
_oxdiff_exptl_absorpt_empirical_full_min 0.678

loop_
_space_group_symop_operation_xyz
'x, y, z'
'-x, y, -z'
'x+1/2, y+1/2, z+1/2'
'-x+1/2, y+1/2, -z+1/2'

loop_
_atom_site_label
_atom_site_type_symbol
_atom_site_fract_x
_atom_site_fract_y
_atom_site_fract_z
_atom_site_U_iso_or_equiv
_atom_site_adp_type
_atom_site_occupancy
_atom_site_site_symmetry_order
_atom_site_calc_flag
_atom_site_refinement_flags_posn
_atom_site_refinement_flags_adp
_atom_site_refinement_flags_occupancy
_atom_site_disorder_assembly
_atom_site_disorder_group
Ag1 Ag 0.5000 0.57082(7) 0.5000 0.0265(2) Uani 1 2 d S T P . .
Cu1 Cu 0.65826(5) 0.35903(8) 0.38585(5) 0.0333(3) Uani 1 1 d . . . . .
Cu2 Cu 0.51096(5) 0.45613(8) 0.41021(5) 0.0345(3) Uani 1 1 d . . . . .
Cu3 Cu 0.57680(5) 0.45324(8) 0.52660(5) 0.0336(3) Uani 1 1 d . . . . .
Cu4 Cu 0.59366(4) 0.56584(8) 0.43691(5) 0.0344(3) Uani 1 1 d . . . . .
Cu5 Cu 0.57797(5) 0.68771(8) 0.51786(5) 0.0335(3) Uani 1 1 d . . . . .
Cu6 Cu 0.56327(4) 0.57739(8) 0.60810(5) 0.0325(3) Uani 1 1 d . . . . .
Cu7 Cu 0.47969(5) 0.68781(8) 0.58585(5) 0.0337(3) Uani 1 1 d . . . . .
Cu8 Cu 0.61220(5) 0.78399(8) 0.68000(5) 0.0329(3) Uani 1 1 d . . . . .
S1 S 0.56261(10) 0.70369(16) 0.60931(11) 0.0356(6) Uani 1 1 d . . . . .
S2 S 0.57057(10) 0.45371(17) 0.62078(12) 0.0375(6) Uani 1 1 d . . . . .
S3 S 0.59320(10) 0.43976(18) 0.43525(12) 0.0388(6) Uani 1 1 d . . . . .
S4 S 0.60523(11) 0.68902(18) 0.42954(12) 0.0392(6) Uani 1 1 d . . . . .
P1 P 0.40019(13) 0.71799(19) 0.23344(12) 0.0423(7) Uani 1 1 d . . . . .
P2 P 0.55921(10) 0.89433(16) 0.67318(11) 0.0289(6) Uani 1 1 d . . . . .
P3 P 0.69366(11) 0.7872(2) 0.63547(13) 0.0431(7) Uani 1 1 d . . . . .
P4 P 0.60376(11) 0.27010(19) 0.33867(13) 0.0421(7) Uani 1 1 d . . . . .
P5 P 0.69333(11) 0.43972(19) 0.31798(13) 0.0415(7) Uani 1 1 d . . . . .
P6 P 0.70787(11) 0.32816(17) 0.46852(12) 0.0358(6) Uani 1 1 d . . . . .
C1 C 0.3101(5) 0.6953(8) 0.1605(6) 0.060(4) Uani 1 1 d . . . . .
H1 H 0.3185 0.7447 0.1440 0.072 Uiso 1 1 calc R . . . .
C2 C 0.3436(5) 0.6623(7) 0.2042(5) 0.049(3) Uani 1 1 d . . . . .
C3 C 0.3296(5) 0.5908(8) 0.2286(5) 0.056(4) Uani 1 1 d . . . . .
H3 H 0.3505 0.5702 0.2601 0.068 Uiso 1 1 calc R . . . .
C4 C 0.2868(5) 0.5498(8) 0.2085(6) 0.055(3) Uani 1 1 d . . . . .
H4 H 0.2796 0.4995 0.2241 0.066 Uiso 1 1 calc R . . . .
C5 C 0.2527(5) 0.5816(9) 0.1644(5) 0.059(3) Uani 1 1 d . . . . .
H5 H 0.2222 0.5536 0.1508 0.071 Uiso 1 1 calc R . . . .
C6 C 0.2646(5) 0.6549(9) 0.1416(5) 0.060(4) Uani 1 1 d . . . . .
H6 H 0.2415 0.6775 0.1128 0.072 Uiso 1 1 calc R . . . .
C7 C 0.4570(8) 0.8082(16) 0.0792(7) 0.100(7) Uani 1 1 d . . . . .
H7 H 0.4777 0.7915 0.0474 0.120 Uiso 1 1 calc R . . . .
C8 C 0.4480(6) 0.7546(10) 0.1254(6) 0.071(4) Uani 1 1 d . . . . .
H8 H 0.4627 0.7035 0.1252 0.085 Uiso 1 1 calc R . . . .
C9 C 0.4165(5) 0.7800(8) 0.1714(4) 0.047(3) Uani 1 1 d . . . . .
C10 C 0.3951(5) 0.8531(8) 0.1669(5) 0.056(3) Uani 1 1 d . . . . .
H10 H 0.3723 0.8716 0.1962 0.067 Uiso 1 1 calc R . . . .
C11 C 0.4065(6) 0.9016(10) 0.1190(7) 0.076(5) Uani 1 1 d . . . . .
H11 H 0.3907 0.9520 0.1162 0.091 Uiso 1 1 calc R . . . .
C12 C 0.4380(8) 0.8787(13) 0.0786(7) 0.083(5) Uani 1 1 d . . . . .
H12 H 0.4473 0.9138 0.0485 0.099 Uiso 1 1 calc R . . . .
C13 C 0.4528(4) 0.8468(6) 0.6710(5) 0.036(2) Uani 1 1 d . . . . .
H13 H 0.4571 0.8373 0.6305 0.044 Uiso 1 1 calc R . . . .
C14 C 0.4056(5) 0.8289(8) 0.6962(6) 0.054(3) Uani 1 1 d . . . . .
H14 H 0.3777 0.8059 0.6735 0.065 Uiso 1 1 calc R . . . .
C15 C 0.3985(5) 0.8445(9) 0.7550(7) 0.071(4) Uani 1 1 d . . . . .
H15 H 0.3652 0.8333 0.7718 0.085 Uiso 1 1 calc R . . . .
C16 C 0.4381(6) 0.8753(9) 0.7887(6) 0.063(4) Uani 1 1 d . . . . .
H16 H 0.4336 0.8839 0.8292 0.076 Uiso 1 1 calc R . . . .
C17 C 0.4850(5) 0.8937(7) 0.7628(5) 0.045(3) Uani 1 1 d . . . . .
H17 H 0.5123 0.9178 0.7859 0.054 Uiso 1 1 calc R . . . .
C18 C 0.4945(4) 0.8786(6) 0.7040(5) 0.034(2) Uani 1 1 d . . . . .
C19 C 0.5467(5) 1.0475(7) 0.7185(5) 0.046(3) Uani 1 1 d . . . . .
H19 H 0.5105 1.0429 0.7063 0.055 Uiso 1 1 calc R . . . .
C20 C 0.5629(6) 1.1142(8) 0.7459(6) 0.061(4) Uani 1 1 d . . . . .
H20 H 0.5378 1.1540 0.7538 0.074 Uiso 1 1 calc R . . . .
C21 C 0.6149(7) 1.1242(8) 0.7620(6) 0.071(4) Uani 1 1 d . . . . .
H21 H 0.6265 1.1717 0.7795 0.085 Uiso 1 1 calc R . . . .
C22 C 0.6507(5) 1.0636(10) 0.7525(5) 0.063(4) Uani 1 1 d . . . . .
H22 H 0.6869 1.0694 0.7647 0.076 Uiso 1 1 calc R . . . .
C23 C 0.6342(5) 0.9947(8) 0.7254(5) 0.047(3) Uani 1 1 d . . . . .
H23 H 0.6590 0.9539 0.7189 0.056 Uiso 1 1 calc R . . . .
C24 C 0.5810(4) 0.9857(7) 0.7077(4) 0.035(2) Uani 1 1 d . . . . .
C25 C 0.7470(5) 0.8231(9) 0.7398(5) 0.051(3) Uani 1 1 d . . . . .
H25 H 0.7129 0.8220 0.7564 0.061 Uiso 1 1 calc R . . . .
C26 C 0.7924(5) 0.8419(7) 0.7746(6) 0.056(3) Uani 1 1 d . . . . .
H26 H 0.7884 0.8529 0.8149 0.067 Uiso 1 1 calc R . . . .
C27 C 0.8407(5) 0.8445(7) 0.7519(6) 0.059(4) Uani 1 1 d . . . . .
H27 H 0.8706 0.8574 0.7761 0.071 Uiso 1 1 calc R . . . .
C28 C 0.8475(5) 0.8287(8) 0.6932(6) 0.059(4) Uani 1 1 d . . . . .
H28 H 0.8817 0.8321 0.6767 0.071 Uiso 1 1 calc R . . . .
C29 C 0.8038(4) 0.8081(8) 0.6596(6) 0.050(3) Uani 1 1 d . . . . .
H29 H 0.8085 0.7945 0.6199 0.060 Uiso 1 1 calc R . . . .
C30 C 0.7528(4) 0.8064(7) 0.6820(5) 0.042(3) Uani 1 1 d . . . . .
C31 C 0.7390(7) 0.9730(10) 0.5329(7) 0.078(5) Uani 1 1 d . . . . .
H31 H 0.7640 1.0145 0.5357 0.094 Uiso 1 1 calc R . . . .
C32 C 0.7074(6) 0.9620(12) 0.4821(6) 0.078(5) Uani 1 1 d . . . . .
H32 H 0.7119 0.9948 0.4492 0.093 Uiso 1 1 calc R . . . .
C33 C 0.6714(6) 0.9058(9) 0.4805(6) 0.068(4) Uani 1 1 d . . . . .
H33 H 0.6483 0.9002 0.4474 0.082 Uiso 1 1 calc R . . . .
C34 C 0.6674(5) 0.8561(8) 0.5262(5) 0.052(3) Uani 1 1 d . . . . .
H34 H 0.6412 0.8160 0.5239 0.063 Uiso 1 1 calc R . . . .
C35 C 0.6990(4) 0.8607(9) 0.5757(5) 0.054(3) Uani 1 1 d . . . . .
C36 C 0.7325(6) 0.9214(9) 0.5787(6) 0.064(4) Uani 1 1 d . . . . .
H36 H 0.7527 0.9295 0.6137 0.077 Uiso 1 1 calc R . . . .
C37 C 0.8236(8) 0.6043(11) 0.3832(9) 0.103(6) Uani 1 1 d . . . . .
H37 H 0.8497 0.6411 0.3959 0.123 Uiso 1 1 calc R . . . .
C38 C 0.8366(7) 0.5511(13) 0.3399(8) 0.106(8) Uani 1 1 d . . . . .
H38 H 0.8717 0.5492 0.3256 0.127 Uiso 1 1 calc R . . . .
C39 C 0.7986(5) 0.5020(8) 0.3184(6) 0.060(4) Uani 1 1 d . . . . .
H39 H 0.8064 0.4663 0.2880 0.072 Uiso 1 1 calc R . . . .
C40 C 0.7479(5) 0.5045(7) 0.3414(5) 0.049(3) Uani 1 1 d . . . . .
C41 C 0.7367(6) 0.5574(7) 0.3852(6) 0.059(4) Uani 1 1 d . . . . .
H41 H 0.7019 0.5603 0.3999 0.071 Uiso 1 1 calc R . . . .
C42 C 0.7761(6) 0.6059(8) 0.4075(6) 0.067(4) Uani 1 1 d . . . . .
H42 H 0.7695 0.6396 0.4394 0.080 Uiso 1 1 calc R . . . .
C43 C 0.5410(8) 0.3287(14) 0.1540(8) 0.105(7) Uani 1 1 d . . . . .
H43 H 0.5283 0.3404 0.1156 0.126 Uiso 1 1 calc R . . . .
C44 C 0.5836(7) 0.2838(13) 0.1618(7) 0.097(6) Uani 1 1 d . . . . .
H44 H 0.6012 0.2642 0.1286 0.117 Uiso 1 1 calc R . . . .
C45 C 0.6030(7) 0.2648(11) 0.2169(6) 0.079(5) Uani 1 1 d . . . . .
H45 H 0.6336 0.2325 0.2216 0.095 Uiso 1 1 calc R . . . .
C46 C 0.5784(5) 0.2923(8) 0.2635(6) 0.056(3) Uani 1 1 d . . . . .
C47 C 0.5342(7) 0.3416(11) 0.2564(8) 0.089(5) Uani 1 1 d . . . . .
H47 H 0.5173 0.3634 0.2893 0.107 Uiso 1 1 calc R . . . .
C48 C 0.5156(7) 0.3578(14) 0.2000(8) 0.104(7) Uani 1 1 d . . . . .
H48 H 0.4849 0.3894 0.1941 0.125 Uiso 1 1 calc R . . . .
C51 C 0.7973(4) 0.2308(8) 0.4945(6) 0.104(4) Uani 1 1 d . U . . .
H51 H 0.7759 0.2042 0.5218 0.125 Uiso 1 1 calc R . . . .
C52 C 0.8494(4) 0.2071(8) 0.4865(6) 0.108(4) Uani 1 1 d G U . . .
H52 H 0.8637 0.1644 0.5083 0.130 Uiso 1 1 calc R . . . .
C53 C 0.8806(3) 0.2460(9) 0.4467(6) 0.112(4) Uani 1 1 d G U . . .
H53 H 0.9163 0.2298 0.4412 0.134 Uiso 1 1 calc R . . . .
C54 C 0.8597(4) 0.3085(9) 0.4148(6) 0.118(4) Uani 1 1 d G U . . .
H54 H 0.8811 0.3351 0.3876 0.141 Uiso 1 1 calc R . . . .
C49 C 0.8076(4) 0.3322(8) 0.4228(6) 0.112(4) Uani 1 1 d G U . . .
H49 H 0.7933 0.3749 0.4011 0.134 Uiso 1 1 calc R . . . .
C50 C 0.7763(3) 0.2933(8) 0.4627(6) 0.100(3) Uani 1 1 d G U . . .
C55 C 0.7541(6) 0.2985(10) 0.1635(7) 0.077(3) Uani 1 1 d . U . . .
H55 H 0.7654 0.2673 0.1319 0.092 Uiso 1 1 calc R . . . .
C56 C 0.7300(6) 0.3677(11) 0.1530(7) 0.077(3) Uani 1 1 d . U . . .
H56 H 0.7263 0.3862 0.1140 0.093 Uiso 1 1 calc R . . . .
C57 C 0.7104(5) 0.4125(9) 0.1984(6) 0.070(2) Uani 1 1 d . U . . .
H57 H 0.6920 0.4598 0.1900 0.084 Uiso 1 1 calc DR . . . .
C58 C 0.7177(5) 0.3884(9) 0.2556(6) 0.060(2) Uani 1 1 d . U . . .
C59 C 0.7444(6) 0.3186(10) 0.2641(6) 0.069(3) Uani 1 1 d . U . . .
H59 H 0.7508 0.3004 0.3028 0.083 Uiso 1 1 calc R . . . .
C60 C 0.7622(6) 0.2737(11) 0.2175(7) 0.076(3) Uani 1 1 d . U . . .
H60 H 0.7801 0.2256 0.2247 0.091 Uiso 1 1 calc R . . . .
C61 C 0.6309(4) 0.1718(8) 0.3315(5) 0.043(3) Uani 1 1 d . . . . .
C62 C 0.6822(5) 0.1571(7) 0.3459(5) 0.048(3) Uani 1 1 d . . . . .
H62 H 0.7049 0.1991 0.3573 0.058 Uiso 1 1 calc R . . . .
C63 C 0.7026(5) 0.0806(9) 0.3442(5) 0.058(3) Uani 1 1 d . . . . .
H63 H 0.7388 0.0705 0.3540 0.070 Uiso 1 1 calc R . . . .
C64 C 0.6687(6) 0.0208(8) 0.3281(6) 0.061(4) Uani 1 1 d . . . . .
H64 H 0.6810 -0.0317 0.3287 0.073 Uiso 1 1 calc R . . . .
C65 C 0.6173(6) 0.0367(9) 0.3112(7) 0.065(4) Uani 1 1 d . . . . .
H65 H 0.5946 -0.0044 0.2980 0.077 Uiso 1 1 calc R . . . .
C66 C 0.5991(5) 0.1104(9) 0.3131(7) 0.061(4) Uani 1 1 d . . . . .
H66 H 0.5632 0.1205 0.3014 0.073 Uiso 1 1 calc R . . . .
C67 C 0.6733(5) 0.1814(7) 0.5069(5) 0.051(3) Uani 1 1 d . . . . .
H67 H 0.6873 0.1617 0.4718 0.061 Uiso 1 1 calc R . . . .
C68 C 0.6782(4) 0.2605(7) 0.5202(5) 0.041(3) Uani 1 1 d . . . . .
C69 C 0.6553(4) 0.2860(8) 0.5710(4) 0.040(3) Uani 1 1 d . . . . .
H69 H 0.6572 0.3400 0.5804 0.048 Uiso 1 1 calc R . . . .
C70 C 0.6296(5) 0.2358(8) 0.6089(5) 0.053(3) Uani 1 1 d . . . . .
H70 H 0.6141 0.2553 0.6433 0.064 Uiso 1 1 calc R . . . .
C71 C 0.6272(5) 0.1566(9) 0.5954(6) 0.058(4) Uani 1 1 d . . . . .
H71 H 0.6110 0.1206 0.6210 0.070 Uiso 1 1 calc R . . . .
C72 C 0.6485(5) 0.1316(8) 0.5445(6) 0.053(3) Uani 1 1 d . . . . .
H72 H 0.6460 0.0777 0.5347 0.064 Uiso 1 1 calc R . . . .
C73 C 0.7183(5) 0.4179(7) 0.5098(5) 0.043(3) Uani 1 1 d . . . . .
H73A H 0.7318 0.4575 0.4825 0.051 Uiso 1 1 calc R . . . .
H73B H 0.6829 0.4362 0.5220 0.051 Uiso 1 1 calc R . . . .
C74 C 0.7551(4) 0.4193(7) 0.5643(5) 0.043(3) Uani 1 1 d . . . . .
H74A H 0.7533 0.3682 0.5845 0.051 Uiso 1 1 calc R . . . .
H74B H 0.7922 0.4275 0.5524 0.051 Uiso 1 1 calc R . . . .
C75 C 0.7394(6) 0.4844(7) 0.6062(6) 0.061(4) Uani 1 1 d D . . . .
H75A H 0.7042 0.4713 0.6219 0.073 Uiso 1 1 calc R . . . .
H75B H 0.7653 0.4847 0.6395 0.073 Uiso 1 1 calc R . . . .
C76 C 0.7366(6) 0.5656(8) 0.5812(6) 0.071(4) Uani 1 1 d D . . . .
H76A H 0.7128 0.5649 0.5462 0.086 Uiso 1 1 calc R . . . .
H76B H 0.7725 0.5808 0.5687 0.086 Uiso 1 1 calc R . . . .
C77 C 0.7162(6) 0.6289(8) 0.6244(6) 0.063(4) Uani 1 1 d . . . . .
H77A H 0.6810 0.6137 0.6391 0.076 Uiso 1 1 calc R . . . .
H77B H 0.7412 0.6343 0.6582 0.076 Uiso 1 1 calc R . . . .
C78 C 0.7122(5) 0.7011(9) 0.5932(6) 0.062(4) Uani 1 1 d . . . . .
H78A H 0.6857 0.6945 0.5610 0.075 Uiso 1 1 calc R . . . .
H78B H 0.7469 0.7116 0.5755 0.075 Uiso 1 1 calc R . . . .
C79 C 0.4525(5) 0.6419(8) 0.2345(6) 0.061(3) Uani 1 1 d . U . . .
H79A H 0.4440 0.6026 0.2646 0.074 Uiso 1 1 calc R . . . .
H79B H 0.4518 0.6149 0.1963 0.074 Uiso 1 1 calc R . . . .
C80 C 0.5087(6) 0.6728(9) 0.2469(6) 0.067(3) Uani 1 1 d . U . . .
H80A H 0.5099 0.6999 0.2851 0.080 Uiso 1 1 calc R . . . .
H80B H 0.5180 0.7112 0.2165 0.080 Uiso 1 1 calc R . . . .
C81 C 0.5520(6) 0.6007(10) 0.2477(7) 0.081(3) Uani 1 1 d . U . . .
H81A H 0.5449 0.5653 0.2808 0.098 Uiso 1 1 calc R . . . .
H81B H 0.5481 0.5702 0.2112 0.098 Uiso 1 1 calc R . . . .
C82 C 0.6063(7) 0.6313(11) 0.2534(8) 0.087(3) Uani 1 1 d . U . . .
H82A H 0.6104 0.6582 0.2916 0.105 Uiso 1 1 calc R . . . .
H82B H 0.6114 0.6709 0.2226 0.105 Uiso 1 1 calc R . . . .
C83 C 0.6509(7) 0.5688(10) 0.2491(7) 0.088(3) Uani 1 1 d . U . . .
H83A H 0.6516 0.5480 0.2089 0.106 Uiso 1 1 calc DR . . . .
H83B H 0.6858 0.5929 0.2584 0.106 Uiso 1 1 calc R . . . .
C84 C 0.6414(7) 0.5072(11) 0.2885(7) 0.082(3) Uani 1 1 d . U . . .
H84A H 0.6138 0.4738 0.2697 0.098 Uiso 1 1 calc R . . . .
H84B H 0.6248 0.5314 0.3228 0.098 Uiso 1 1 calc R . . . .
C85 C 0.4809(5) 0.9884(8) 0.5234(5) 0.047(3) Uani 1 1 d . . . . .
H85A H 0.4580 0.9415 0.5189 0.056 Uiso 1 1 calc R . . . .
H85B H 0.4578 1.0350 0.5187 0.056 Uiso 1 1 calc R . . . .
C86 C 0.5055(5) 0.9888(8) 0.5852(5) 0.044(3) Uani 1 1 d . . . . .
H86A H 0.4765 0.9876 0.6135 0.053 Uiso 1 1 calc R . . . .
H86B H 0.5253 1.0384 0.5911 0.053 Uiso 1 1 calc R . . . .
C87 C 0.5435(4) 0.9199(6) 0.5981(4) 0.034(2) Uani 1 1 d . . . . .
H87A H 0.5774 0.9312 0.5789 0.041 Uiso 1 1 calc R . . . .
H87B H 0.5281 0.8729 0.5789 0.041 Uiso 1 1 calc R . . . .
C88 C 0.4970(5) 0.2239(9) 0.4694(6) 0.062(4) Uani 1 1 d . . . . .
H88A H 0.4743 0.2688 0.4576 0.074 Uiso 1 1 calc R . . . .
H88B H 0.4781 0.1755 0.4573 0.074 Uiso 1 1 calc R . . . .
C89 C 0.5502(5) 0.2289(8) 0.4358(6) 0.058(4) Uani 1 1 d . . . . .
H89A H 0.5743 0.2667 0.4558 0.070 Uiso 1 1 calc R . . . .
H89B H 0.5677 0.1771 0.4366 0.070 Uiso 1 1 calc R . . . .
C90 C 0.5417(5) 0.2529(8) 0.3761(6) 0.055(3) Uani 1 1 d . . . . .
H90A H 0.5203 0.3015 0.3752 0.067 Uiso 1 1 calc R . . . .
H90B H 0.5211 0.2119 0.3550 0.067 Uiso 1 1 calc R . . . .

loop_
_atom_site_aniso_label
_atom_site_aniso_U_11
_atom_site_aniso_U_22
_atom_site_aniso_U_33
_atom_site_aniso_U_23
_atom_site_aniso_U_13
_atom_site_aniso_U_12
Ag1 0.0237(5) 0.0267(5) 0.0290(5) 0.000 -0.0055(4) 0.000
Cu1 0.0316(6) 0.0356(7) 0.0326(6) 0.0048(6) -0.0021(5) 0.0005(6)
Cu2 0.0338(7) 0.0327(8) 0.0368(7) -0.0023(6) -0.0008(5) 0.0008(6)
Cu3 0.0310(6) 0.0339(8) 0.0357(7) 0.0012(6) -0.0030(5) 0.0051(6)
Cu4 0.0279(6) 0.0400(8) 0.0352(6) 0.0012(6) -0.0021(5) 0.0019(6)
Cu5 0.0340(7) 0.0314(7) 0.0344(7) 0.0017(6) -0.0106(5) -0.0059(6)
Cu6 0.0314(6) 0.0314(7) 0.0341(6) -0.0005(6) -0.0093(5) -0.0007(6)
Cu7 0.0356(7) 0.0315(8) 0.0334(7) -0.0024(6) -0.0098(5) 0.0005(6)
Cu8 0.0346(6) 0.0293(7) 0.0342(6) -0.0033(6) -0.0101(5) 0.0016(6)
S1 0.0391(14) 0.0328(16) 0.0345(14) -0.0054(11) -0.0099(11) -0.0052(12)
S2 0.0376(14) 0.0352(16) 0.0394(14) 0.0051(12) -0.0064(11) 0.0077(12)
S3 0.0356(14) 0.0408(17) 0.0399(15) -0.0015(13) 0.0013(11) 0.0075(12)
S4 0.0375(14) 0.0435(17) 0.0362(14) 0.0052(13) -0.0085(11) -0.0094(13)
P1 0.0567(18) 0.0361(17) 0.0333(15) -0.0024(13) -0.0162(13) 0.0025(14)
P2 0.0291(13) 0.0273(14) 0.0300(13) -0.0013(11) -0.0064(10) -0.0018(11)
P3 0.0320(14) 0.0517(19) 0.0452(16) -0.0195(15) -0.0090(12) -0.0017(14)
P4 0.0337(14) 0.0412(18) 0.0514(17) -0.0039(14) -0.0003(12) -0.0055(13)
P5 0.0376(15) 0.0416(18) 0.0457(17) 0.0151(14) 0.0082(13) 0.0086(14)
P6 0.0420(15) 0.0304(15) 0.0345(14) 0.0013(12) -0.0094(12) 0.0049(12)
C1 0.072(9) 0.042(8) 0.064(8) 0.006(7) -0.037(7) -0.016(7)
C2 0.063(8) 0.031(7) 0.054(7) 0.000(5) -0.011(6) -0.005(6)
C3 0.060(8) 0.064(10) 0.044(7) 0.005(6) -0.014(6) -0.001(7)
C4 0.062(8) 0.041(8) 0.061(8) 0.008(6) -0.009(6) -0.014(6)
C5 0.074(8) 0.049(8) 0.055(7) -0.010(7) -0.009(6) -0.017(7)
C6 0.064(8) 0.064(9) 0.050(7) 0.018(7) -0.032(6) -0.012(7)
C7 0.096(13) 0.15(2) 0.058(10) -0.005(12) 0.023(9) -0.020(14)
C8 0.086(10) 0.089(12) 0.039(7) -0.012(7) -0.011(7) 0.016(9)
C9 0.058(7) 0.053(8) 0.029(6) -0.003(6) -0.014(5) -0.012(7)
C10 0.057(7) 0.057(9) 0.053(7) 0.010(7) -0.017(6) 0.002(7)
C11 0.076(10) 0.075(11) 0.076(11) 0.022(9) -0.025(9) -0.022(9)
C12 0.095(13) 0.095(15) 0.059(10) 0.016(10) 0.012(9) -0.010(11)
C13 0.039(6) 0.015(5) 0.055(7) -0.009(5) 0.002(5) -0.003(4)
C14 0.040(6) 0.051(8) 0.072(9) -0.012(7) 0.008(6) 0.001(6)
C15 0.049(8) 0.058(10) 0.108(12) -0.006(9) 0.038(8) -0.017(7)
C16 0.067(9) 0.069(10) 0.056(8) -0.009(7) 0.025(7) -0.015(8)
C17 0.050(7) 0.048(7) 0.037(6) -0.001(5) 0.005(5) -0.003(6)
C18 0.037(5) 0.022(6) 0.044(6) 0.002(5) -0.005(5) 0.000(4)
C19 0.050(7) 0.035(7) 0.051(7) 0.003(5) -0.015(5) 0.006(5)
C20 0.073(9) 0.036(7) 0.074(9) -0.004(7) -0.029(7) -0.010(7)
C21 0.103(12) 0.034(8) 0.075(10) -0.019(7) -0.016(9) -0.013(8)
C22 0.061(8) 0.071(10) 0.057(8) -0.005(8) -0.017(6) -0.037(8)
C23 0.056(7) 0.047(7) 0.037(6) 0.000(6) -0.010(5) -0.012(6)
C24 0.034(5) 0.043(7) 0.029(5) 0.010(5) -0.006(4) -0.002(5)
C25 0.047(6) 0.058(8) 0.046(7) -0.006(6) -0.010(5) -0.006(6)
C26 0.064(9) 0.042(8) 0.060(8) -0.005(6) -0.025(6) -0.004(6)
C27 0.055(8) 0.037(8) 0.083(10) 0.006(7) -0.049(7) -0.008(6)
C28 0.045(7) 0.050(8) 0.081(10) 0.002(7) -0.024(6) -0.015(6)
C29 0.039(6) 0.051(8) 0.060(8) -0.001(6) -0.014(5) -0.001(6)
C30 0.034(6) 0.037(7) 0.053(7) 0.001(5) -0.014(5) -0.006(5)
C31 0.084(11) 0.074(11) 0.074(10) -0.005(9) -0.027(8) 0.005(9)
C32 0.067(9) 0.113(15) 0.053(8) 0.005(9) -0.006(7) 0.006(10)
C33 0.087(10) 0.073(10) 0.043(8) 0.003(7) -0.007(7) -0.029(9)
C34 0.061(7) 0.056(8) 0.039(6) -0.009(6) -0.011(5) -0.018(7)
C35 0.033(6) 0.088(10) 0.041(6) -0.019(7) 0.001(5) -0.003(7)
C36 0.076(9) 0.066(10) 0.049(8) 0.005(7) -0.024(7) -0.006(8)
C37 0.111(15) 0.084(13) 0.113(14) -0.022(12) 0.012(12) -0.058(11)
C38 0.085(11) 0.134(19) 0.101(13) -0.050(13) 0.036(10) -0.055(12)
C39 0.066(8) 0.060(9) 0.054(8) -0.018(7) 0.021(7) -0.026(7)
C40 0.060(8) 0.036(7) 0.053(7) 0.002(6) 0.012(6) -0.009(6)
C41 0.072(9) 0.037(8) 0.068(8) 0.012(6) 0.029(7) 0.005(7)
C42 0.094(11) 0.042(8) 0.067(9) -0.010(7) 0.030(8) -0.012(8)
C43 0.109(14) 0.137(19) 0.068(11) 0.022(12) -0.052(11) 0.016(13)
C44 0.105(13) 0.117(16) 0.069(10) -0.016(11) -0.030(9) 0.019(13)
C45 0.094(11) 0.092(13) 0.051(9) -0.012(8) -0.016(8) 0.014(10)
C46 0.048(7) 0.050(8) 0.069(9) 0.001(7) -0.022(6) -0.012(6)
C47 0.081(11) 0.080(13) 0.104(13) 0.001(10) -0.027(9) 0.031(9)
C48 0.080(11) 0.15(2) 0.082(12) 0.012(13) -0.036(10) 0.039(13)
C51 0.061(5) 0.140(8) 0.112(7) 0.068(6) 0.020(5) 0.036(6)
C52 0.065(5) 0.144(8) 0.116(7) 0.065(6) 0.017(5) 0.033(6)
C53 0.066(5) 0.151(8) 0.119(7) 0.062(6) 0.017(5) 0.028(5)
C54 0.069(5) 0.159(8) 0.126(7) 0.070(6) 0.016(5) 0.024(6)
C49 0.062(5) 0.155(8) 0.118(7) 0.073(6) 0.017(5) 0.026(6)
C50 0.054(5) 0.142(8) 0.103(7) 0.070(6) 0.017(5) 0.031(6)
C55 0.075(5) 0.081(6) 0.075(5) -0.013(5) 0.013(5) -0.010(5)
C56 0.080(5) 0.085(6) 0.066(5) -0.007(5) 0.009(5) -0.011(5)
C57 0.073(5) 0.079(6) 0.059(5) -0.001(5) 0.009(5) -0.009(5)
C58 0.060(5) 0.067(5) 0.055(5) -0.001(5) 0.013(4) -0.010(4)
C59 0.067(5) 0.071(6) 0.071(5) -0.003(5) 0.015(5) -0.010(5)
C60 0.074(5) 0.074(6) 0.081(5) -0.011(5) 0.017(5) -0.008(5)
C61 0.031(6) 0.060(8) 0.039(6) 0.000(6) 0.007(5) -0.007(5)
C62 0.058(7) 0.035(7) 0.052(7) -0.003(6) 0.000(6) -0.008(6)
C63 0.064(8) 0.059(9) 0.050(7) -0.008(7) -0.008(6) 0.013(7)
C64 0.094(11) 0.036(8) 0.054(8) 0.013(6) 0.016(8) 0.013(7)
C65 0.054(8) 0.047(9) 0.093(11) 0.005(8) 0.014(8) -0.005(7)
C66 0.044(7) 0.048(8) 0.091(10) 0.003(8) 0.013(7) -0.003(7)
C67 0.066(8) 0.033(7) 0.053(7) 0.005(6) -0.009(6) 0.011(6)
C68 0.040(6) 0.042(7) 0.039(6) 0.000(5) -0.022(5) 0.004(5)
C69 0.031(5) 0.046(7) 0.042(6) -0.005(6) -0.008(5) 0.003(5)
C70 0.045(7) 0.067(10) 0.046(7) 0.000(7) -0.003(5) -0.011(7)
C71 0.063(8) 0.062(9) 0.048(8) 0.013(7) -0.022(6) -0.025(7)
C72 0.059(7) 0.038(7) 0.060(8) 0.005(6) -0.024(6) -0.003(6)
C73 0.050(7) 0.032(6) 0.045(6) -0.011(5) -0.018(5) 0.002(5)
C74 0.042(6) 0.038(7) 0.048(7) -0.007(5) -0.016(5) -0.004(5)
C75 0.065(8) 0.050(8) 0.066(9) -0.009(7) -0.028(7) 0.016(7)
C76 0.098(10) 0.055(9) 0.059(8) -0.014(8) -0.030(7) 0.010(9)
C77 0.072(9) 0.059(10) 0.057(8) -0.004(7) -0.037(7) -0.001(7)
C78 0.042(7) 0.075(11) 0.068(9) -0.025(8) -0.022(6) 0.003(7)
C79 0.077(6) 0.045(6) 0.061(6) -0.007(5) -0.020(5) 0.016(5)
C80 0.078(6) 0.053(6) 0.068(5) -0.006(5) -0.023(5) 0.017(5)
C81 0.089(6) 0.072(6) 0.081(5) -0.001(5) -0.025(5) 0.012(5)
C82 0.096(6) 0.082(6) 0.083(6) -0.001(5) -0.020(5) 0.017(5)
C83 0.098(6) 0.087(7) 0.078(6) -0.001(5) -0.009(5) 0.019(6)
C84 0.097(7) 0.083(8) 0.065(7) 0.001(6) -0.002(6) 0.028(7)
C85 0.056(7) 0.042(7) 0.042(6) -0.005(6) -0.013(5) -0.002(6)
C86 0.047(6) 0.048(7) 0.036(6) 0.006(5) 0.000(5) -0.007(6)
C87 0.036(5) 0.038(6) 0.027(5) -0.002(5) -0.005(4) 0.006(5)
C88 0.062(8) 0.059(9) 0.065(8) -0.002(7) 0.026(7) 0.001(7)
C89 0.047(7) 0.052(8) 0.077(10) 0.001(7) 0.010(7) 0.006(6)
C90 0.053(7) 0.049(8) 0.065(9) -0.005(7) 0.000(6) -0.005(6)

loop_
_atom_type_symbol
_atom_type_description
_atom_type_scat_dispersion_real
_atom_type_scat_dispersion_imag
_atom_type_scat_source
C C 0.0033 0.0016 'International Tables Vol C Tables 4.2.6.8 and 6.1.1.4'
H H 0.0000 0.0000 'International Tables Vol C Tables 4.2.6.8 and 6.1.1.4'
Ag Ag -0.8971 1.1015 'International Tables Vol C Tables 4.2.6.8 and 6.1.1.4'
Cu Cu 0.3201 1.2651 'International Tables Vol C Tables 4.2.6.8 and 6.1.1.4'
P P 0.1023 0.0942 'International Tables Vol C Tables 4.2.6.8 and 6.1.1.4'
S S 0.1246 0.1234 'International Tables Vol C Tables 4.2.6.8 and 6.1.1.4'

loop_
_geom_angle_atom_site_label_1
_geom_angle_atom_site_label_2
_geom_angle_atom_site_label_3
_geom_angle
_geom_angle_site_symmetry_1
_geom_angle_site_symmetry_3
_geom_angle_publ_flag
Cu2 Ag1 Cu2 93.53(6) . 2_656 ?
Cu2 Ag1 Cu6 58.32(4) 2_656 . ?
Cu2 Ag1 Cu6 125.31(4) 2_656 2_656 ?
Cu2 Ag1 Cu6 125.31(4) . . ?
Cu2 Ag1 Cu6 58.32(4) . 2_656 ?
Cu3 Ag1 Cu2 55.90(4) . 2_656 ?
Cu3 Ag1 Cu2 65.94(4) 2_656 2_656 ?
Cu3 Ag1 Cu2 65.95(4) . . ?
Cu3 Ag1 Cu2 55.90(4) 2_656 . ?
Cu3 Ag1 Cu3 90.06(6) 2_656 . ?
Cu3 Ag1 Cu6 59.43(4) 2_656 2_656 ?
Cu3 Ag1 Cu6 59.43(4) . . ?
Cu3 Ag1 Cu6 124.27(5) 2_656 . ?
Cu3 Ag1 Cu6 124.27(5) . 2_656 ?
Cu3 Ag1 Cu7 120.58(4) 2_656 . ?
Cu3 Ag1 Cu7 118.62(4) 2_656 2_656 ?
Cu3 Ag1 Cu7 118.62(4) . . ?
Cu3 Ag1 Cu7 120.58(4) . 2_656 ?
Cu4 Ag1 Cu2 60.58(4) . . ?
Cu4 Ag1 Cu2 116.72(4) . 2_656 ?
Cu4 Ag1 Cu2 116.72(4) 2_656 . ?
Cu4 Ag1 Cu2 60.58(4) 2_656 2_656 ?
Cu4 Ag1 Cu3 116.40(5) 2_656 . ?
Cu4 Ag1 Cu3 116.40(5) . 2_656 ?
Cu4 Ag1 Cu3 60.82(4) . . ?
Cu4 Ag1 Cu3 60.82(4) 2_656 2_656 ?
Cu4 Ag1 Cu4 176.52(7) 2_656 . ?
Cu4 Ag1 Cu5 60.32(4) 2_656 2_656 ?
Cu4 Ag1 Cu5 122.55(5) 2_656 . ?
Cu4 Ag1 Cu5 122.55(5) . 2_656 ?
Cu4 Ag1 Cu5 60.32(4) . . ?
Cu4 Ag1 Cu6 89.55(3) 2_656 2_656 ?
Cu4 Ag1 Cu6 89.55(3) . . ?
Cu4 Ag1 Cu6 90.58(3) . 2_656 ?
Cu4 Ag1 Cu6 90.58(3) 2_656 . ?
Cu4 Ag1 Cu7 123.02(5) 2_656 2_656 ?
Cu4 Ag1 Cu7 59.84(4) 2_656 . ?
Cu4 Ag1 Cu7 123.02(5) . . ?
Cu4 Ag1 Cu7 59.84(4) . 2_656 ?
Cu5 Ag1 Cu2 120.63(4) . . ?
Cu5 Ag1 Cu2 117.40(4) 2_656 . ?
Cu5 Ag1 Cu2 120.63(4) 2_656 2_656 ?
Cu5 Ag1 Cu2 117.40(4) . 2_656 ?
Cu5 Ag1 Cu3 175.90(4) 2_656 . ?
Cu5 Ag1 Cu3 90.17(3) . . ?
Cu5 Ag1 Cu3 175.91(4) . 2_656 ?
Cu5 Ag1 Cu3 90.17(3) 2_656 2_656 ?
Cu5 Ag1 Cu5 89.89(6) . 2_656 ?
Cu5 Ag1 Cu6 59.13(4) . . ?
Cu5 Ag1 Cu6 117.29(4) . 2_656 ?
Cu5 Ag1 Cu6 117.29(4) 2_656 . ?
Cu5 Ag1 Cu6 59.13(4) 2_656 2_656 ?
Cu5 Ag1 Cu7 62.72(4) 2_656 2_656 ?
Cu5 Ag1 Cu7 57.94(4) 2_656 . ?
Cu5 Ag1 Cu7 62.72(4) . . ?
Cu5 Ag1 Cu7 57.94(4) . 2_656 ?
Cu6 Ag1 Cu6 175.58(7) . 2_656 ?
Cu7 Ag1 Cu2 174.94(4) 2_656 2_656 ?
Cu7 Ag1 Cu2 174.93(4) . . ?
Cu7 Ag1 Cu2 87.78(3) 2_656 . ?
Cu7 Ag1 Cu2 87.77(3) . 2_656 ?
Cu7 Ag1 Cu6 117.07(4) 2_656 . ?
Cu7 Ag1 Cu6 59.41(4) . . ?
Cu7 Ag1 Cu6 59.41(4) 2_656 2_656 ?
Cu7 Ag1 Cu6 117.07(4) . 2_656 ?
Cu7 Ag1 Cu7 91.34(6) . 2_656 ?
P4 Cu1 S3 101.12(11) . . ?
P4 Cu1 P6 122.67(12) . . ?
P5 Cu1 S3 104.58(11) . . ?
P5 Cu1 P4 108.42(12) . . ?
P5 Cu1 P6 119.37(12) . . ?
P6 Cu1 S3 95.91(11) . . ?
Cu3 Cu2 Ag1 61.70(4) 2_656 . ?
Cu3 Cu2 Cu4 120.24(6) 2_656 . ?
Cu3 Cu2 Cu6 62.61(5) 2_656 2_656 ?
Cu4 Cu2 Ag1 58.63(4) . . ?
Cu6 Cu2 Ag1 61.76(4) 2_656 . ?
Cu6 Cu2 Cu4 91.47(5) 2_656 . ?
S2 Cu2 Ag1 98.14(9) 2_656 . ?
S2 Cu2 Cu3 52.07(8) 2_656 2_656 ?
S2 Cu2 Cu4 139.98(10) 2_656 . ?
S2 Cu2 Cu6 48.86(9) 2_656 2_656 ?
S3 Cu2 Ag1 90.41(9) . . ?
S3 Cu2 Cu3 130.95(9) . 2_656 ?
S3 Cu2 Cu4 48.52(9) . . ?
S3 Cu2 Cu6 139.97(11) . 2_656 ?
S3 Cu2 S2 170.69(14) . 2_656 ?
Ag1 Cu3 Cu4 58.83(4) . . ?
Ag1 Cu3 Cu6 61.51(4) . . ?
Cu2 Cu3 Ag1 62.40(4) 2_656 . ?
Cu2 Cu3 Cu4 121.22(6) 2_656 . ?
Cu2 Cu3 Cu6 61.11(4) 2_656 . ?
Cu6 Cu3 Cu4 89.62(5) . . ?
S2 Cu3 Ag1 98.30(8) . . ?
S2 Cu3 Cu2 51.54(8) . 2_656 ?
S2 Cu3 Cu4 136.91(10) . . ?
S2 Cu3 Cu6 48.11(9) . . ?
S3 Cu3 Ag1 90.77(9) . . ?
S3 Cu3 Cu2 135.22(9) . 2_656 ?
S3 Cu3 Cu4 48.48(9) . . ?
S3 Cu3 Cu6 138.10(11) . . ?
S3 Cu3 S2 170.89(12) . . ?
Ag1 Cu4 Cu2 60.79(4) . . ?
Ag1 Cu4 Cu3 60.35(4) . . ?
Ag1 Cu4 Cu5 60.24(4) . . ?
Ag1 Cu4 Cu7 61.17(4) . 2_656 ?
Cu2 Cu4 Cu3 65.85(5) . . ?
Cu5 Cu4 Cu2 120.75(5) . . ?
Cu5 Cu4 Cu3 89.86(5) . . ?
Cu7 Cu4 Cu2 88.62(5) 2_656 . ?
Cu7 Cu4 Cu3 121.44(5) 2_656 . ?
Cu7 Cu4 Cu5 58.34(4) 2_656 . ?
S3 Cu4 Ag1 92.02(8) . . ?
S3 Cu4 Cu2 48.41(8) . . ?
S3 Cu4 Cu3 48.57(8) . . ?
S3 Cu4 Cu5 138.42(9) . . ?
S3 Cu4 Cu7 137.02(9) . 2_656 ?
S4 Cu4 Ag1 97.44(9) . . ?
S4 Cu4 Cu2 137.00(9) . . ?
S4 Cu4 Cu3 138.18(9) . . ?
S4 Cu4 Cu5 49.16(8) . . ?
S4 Cu4 Cu7 49.20(8) . 2_656 ?
S4 Cu4 S3 170.51(12) . . ?
Ag1 Cu5 Cu4 59.43(4) . . ?
Ag1 Cu5 Cu6 62.04(4) . . ?
Ag1 Cu5 Cu7 59.29(4) . . ?
Cu4 Cu5 Cu6 90.73(5) . . ?
Cu4 Cu5 Cu7 118.70(5) . . ?
Cu6 Cu5 Cu7 59.20(4) . . ?
Cu7 Cu5 Ag1 61.74(4) 2_656 . ?
Cu7 Cu5 Cu4 60.81(4) 2_656 . ?
Cu7 Cu5 Cu6 123.77(6) 2_656 . ?
Cu7 Cu5 Cu7 91.51(5) 2_656 . ?
S1 Cu5 Ag1 95.11(8) . . ?
S1 Cu5 Cu4 139.74(10) . . ?
S1 Cu5 Cu6 49.03(8) . . ?
S1 Cu5 Cu7 137.31(9) . 2_656 ?
S1 Cu5 Cu7 46.74(8) . . ?
S4 Cu5 Ag1 96.21(9) . . ?
S4 Cu5 Cu4 48.44(9) . . ?
S4 Cu5 Cu6 138.14(11) . . ?
S4 Cu5 Cu7 141.85(9) . . ?
S4 Cu5 Cu7 50.34(8) . 2_656 ?
S4 Cu5 S1 168.68(12) . . ?
Cu2 Cu6 Ag1 59.92(4) 2_656 . ?
Cu2 Cu6 Cu3 56.29(4) 2_656 . ?
Cu2 Cu6 Cu5 118.70(5) 2_656 . ?
Cu2 Cu6 Cu7 88.69(5) 2_656 . ?
Cu3 Cu6 Ag1 59.06(4) . . ?
Cu3 Cu6 Cu7 118.24(5) . . ?
Cu5 Cu6 Ag1 58.84(4) . . ?
Cu5 Cu6 Cu3 89.78(5) . . ?
Cu5 Cu6 Cu7 62.61(4) . . ?
Cu7 Cu6 Ag1 59.40(4) . . ?
S1 Cu6 Ag1 92.59(8) . . ?
S1 Cu6 Cu2 137.13(9) . 2_656 ?
S1 Cu6 Cu3 138.83(9) . . ?
S1 Cu6 Cu5 49.05(8) . . ?
S1 Cu6 Cu7 48.47(8) . . ?
S2 Cu6 Ag1 96.92(9) . . ?
S2 Cu6 Cu2 49.26(8) . 2_656 ?
S2 Cu6 Cu3 48.98(8) . . ?
S2 Cu6 Cu5 138.11(9) . . ?
S2 Cu6 Cu7 137.33(9) . . ?
S2 Cu6 S1 170.45(11) . . ?
Ag1 Cu7 Cu5 58.00(4) . . ?
Ag1 Cu7 Cu6 61.20(4) . . ?
Cu4 Cu7 Ag1 58.99(4) 2_656 . ?
Cu4 Cu7 Cu5 116.98(6) 2_656 . ?
Cu4 Cu7 Cu6 91.15(5) 2_656 . ?
Cu5 Cu7 Ag1 60.32(4) 2_656 . ?
Cu5 Cu7 Cu4 60.84(5) 2_656 2_656 ?
Cu5 Cu7 Cu5 88.49(5) 2_656 . ?
Cu5 Cu7 Cu6 121.46(6) 2_656 . ?
Cu6 Cu7 Cu5 58.19(4) . . ?
S1 Cu7 Ag1 94.04(8) . . ?
S1 Cu7 Cu4 139.64(10) . 2_656 ?
S1 Cu7 Cu5 134.39(9) . 2_656 ?
S1 Cu7 Cu5 46.78(8) . . ?
S1 Cu7 Cu6 48.49(8) . . ?
S4 Cu7 Ag1 95.06(9) 2_656 . ?
S4 Cu7 Cu4 48.45(9) 2_656 2_656 ?
S4 Cu7 Cu5 138.79(9) 2_656 . ?
S4 Cu7 Cu5 50.31(8) 2_656 2_656 ?
S4 Cu7 Cu6 139.10(10) 2_656 . ?
S4 Cu7 S1 170.69(13) 2_656 . ?
P1 Cu8 S1 102.58(11) 2_656 . ?
P1 Cu8 P2 111.43(11) 2_656 . ?
P1 Cu8 P3 122.11(13) 2_656 . ?
P2 Cu8 S1 97.45(10) . . ?
P2 Cu8 P3 117.82(12) . . ?
P3 Cu8 S1 99.41(10) . . ?
Cu5 S1 Cu8 127.91(13) . . ?
Cu6 S1 Cu5 81.92(10) . . ?
Cu6 S1 Cu8 124.50(12) . . ?
Cu7 S1 Cu5 86.48(10) . . ?
Cu7 S1 Cu6 83.04(10) . . ?
Cu7 S1 Cu8 135.24(13) . . ?
Cu2 S2 Cu3 76.40(10) 2_656 . ?
Cu6 S2 Cu2 81.88(10) . 2_656 ?
Cu6 S2 Cu3 82.91(11) . . ?
Cu2 S3 Cu1 126.98(13) . . ?
Cu2 S3 Cu3 92.18(11) . . ?
Cu2 S3 Cu4 83.08(11) . . ?
Cu3 S3 Cu1 131.16(13) . . ?
Cu4 S3 Cu1 124.72(13) . . ?
Cu4 S3 Cu3 82.94(11) . . ?
Cu4 S4 Cu5 82.40(11) . . ?
Cu4 S4 Cu7 82.35(11) . 2_656 ?
Cu5 S4 Cu7 79.35(10) . 2_656 ?
C2 P1 Cu8 116.6(4) . 2_656 ?
C2 P1 C9 101.9(5) . . ?
C2 P1 C79 100.7(6) . . ?
C9 P1 Cu8 115.0(4) . 2_656 ?
C9 P1 C79 104.1(6) . . ?
C79 P1 Cu8 116.3(4) . 2_656 ?
C18 P2 Cu8 112.0(3) . . ?
C18 P2 C24 102.8(5) . . ?
C24 P2 Cu8 120.1(3) . . ?
C87 P2 Cu8 111.9(3) . . ?
C87 P2 C18 103.3(5) . . ?
C87 P2 C24 105.1(5) . . ?
C30 P3 Cu8 117.5(4) . . ?
C30 P3 C35 103.4(5) . . ?
C35 P3 Cu8 115.0(4) . . ?
C78 P3 Cu8 117.1(5) . . ?
C78 P3 C30 103.7(5) . . ?
C78 P3 C35 97.4(6) . . ?
C46 P4 Cu1 119.1(4) . . ?
C61 P4 Cu1 115.5(4) . . ?
C61 P4 C46 103.0(6) . . ?
C61 P4 C90 102.8(6) . . ?
C90 P4 Cu1 113.1(5) . . ?
C90 P4 C46 101.1(6) . . ?
C40 P5 Cu1 117.8(4) . . ?
C40 P5 C84 104.3(8) . . ?
C58 P5 Cu1 113.3(5) . . ?
C58 P5 C40 105.0(6) . . ?
C58 P5 C84 105.3(7) . . ?
C84 P5 Cu1 110.1(6) . . ?
C50 P6 Cu1 120.3(4) . . ?
C68 P6 Cu1 117.1(3) . . ?
C68 P6 C50 104.0(5) . . ?
C73 P6 Cu1 107.7(4) . . ?
C73 P6 C50 100.9(7) . . ?
C73 P6 C68 104.6(5) . . ?
C6 C1 C2 119.5(12) . . ?
C1 C2 P1 119.8(9) . . ?
C3 C2 P1 120.9(10) . . ?
C3 C2 C1 118.9(11) . . ?
C4 C3 C2 121.6(12) . . ?
C3 C4 C5 120.4(12) . . ?
C6 C5 C4 118.7(12) . . ?
C5 C6 C1 120.7(12) . . ?
C12 C7 C8 122.6(16) . . ?
C9 C8 C7 117.7(16) . . ?
C8 C9 P1 123.2(11) . . ?
C10 C9 P1 119.6(10) . . ?
C10 C9 C8 117.1(12) . . ?
C9 C10 C11 120.6(14) . . ?
C12 C11 C10 121.4(17) . . ?
C11 C12 C7 120.4(17) . . ?
C14 C13 C18 120.5(11) . . ?
C13 C14 C15 120.2(12) . . ?
C16 C15 C14 121.0(11) . . ?
C15 C16 C17 118.2(12) . . ?
C16 C17 C18 123.1(12) . . ?
C13 C18 P2 121.2(8) . . ?
C13 C18 C17 116.8(9) . . ?
C17 C18 P2 121.8(8) . . ?
C20 C19 C24 122.6(12) . . ?
C19 C20 C21 120.4(14) . . ?
C20 C21 C22 119.1(12) . . ?
C23 C22 C21 120.8(12) . . ?
C22 C23 C24 119.7(13) . . ?
C19 C24 P2 123.0(8) . . ?
C19 C24 C23 117.4(11) . . ?
C23 C24 P2 119.6(9) . . ?
C30 C25 C26 119.4(12) . . ?
C27 C26 C25 121.2(12) . . ?
C26 C27 C28 120.6(11) . . ?
C29 C28 C27 118.5(13) . . ?
C28 C29 C30 121.9(12) . . ?
C25 C30 P3 119.6(9) . . ?
C25 C30 C29 118.4(10) . . ?
C29 C30 P3 121.9(9) . . ?
C36 C31 C32 117.9(16) . . ?
C33 C32 C31 119.5(16) . . ?
C32 C33 C34 120.0(14) . . ?
C33 C34 C35 123.4(13) . . ?
C34 C35 P3 121.1(11) . . ?
C36 C35 P3 122.9(9) . . ?
C36 C35 C34 116.0(14) . . ?
C35 C36 C31 122.9(13) . . ?
C42 C37 C38 122.8(15) . . ?
C39 C38 C37 119.2(15) . . ?
C38 C39 C40 119.1(13) . . ?
C39 C40 P5 123.7(10) . . ?
C41 C40 P5 116.2(9) . . ?
C41 C40 C39 120.1(12) . . ?
C42 C41 C40 120.2(12) . . ?
C37 C42 C41 118.5(14) . . ?
C44 C43 C48 120.5(16) . . ?
C43 C44 C45 121.6(18) . . ?
C46 C45 C44 119.3(16) . . ?
C45 C46 P4 121.0(11) . . ?
C45 C46 C47 120.2(14) . . ?
C47 C46 P4 118.8(12) . . ?
C48 C47 C46 118.3(17) . . ?
C43 C48 C47 120.1(17) . . ?
C52 C51 C50 120.0 . . ?
C51 C52 C53 120.0 . . ?
C54 C53 C52 120.0 . . ?
C53 C54 C49 120.0 . . ?
C54 C49 C50 120.0 . . ?
C51 C50 P6 123.8(5) . . ?
C49 C50 P6 116.2(5) . . ?
C49 C50 C51 120.0 . . ?
C60 C55 C56 120.5(16) . . ?
C55 C56 C57 121.0(16) . . ?
C58 C57 C56 120.4(14) . . ?
C57 C58 P5 124.8(12) . . ?
C59 C58 P5 118.9(11) . . ?
C59 C58 C57 116.3(13) . . ?
C58 C59 C60 122.0(15) . . ?
C55 C60 C59 119.8(17) . . ?
C62 C61 P4 120.6(10) . . ?
C62 C61 C66 118.5(12) . . ?
C66 C61 P4 120.8(9) . . ?
C61 C62 C63 121.1(12) . . ?
C64 C63 C62 118.2(12) . . ?
C65 C64 C63 120.3(13) . . ?
C66 C65 C64 120.0(14) . . ?
C65 C66 C61 121.8(13) . . ?
C72 C67 C68 120.3(12) . . ?
C67 C68 P6 120.6(9) . . ?
C69 C68 P6 122.1(9) . . ?
C69 C68 C67 117.0(11) . . ?
C68 C69 C70 122.9(12) . . ?
C71 C70 C69 118.6(12) . . ?
C72 C71 C70 118.6(12) . . ?
C71 C72 C67 122.5(13) . . ?
C74 C73 P6 120.9(8) . . ?
C75 C74 C73 111.3(9) . . ?
C76 C75 C74 116.2(11) . . ?
C75 C76 C77 114.2(12) . . ?
C78 C77 C76 107.5(12) . . ?
C77 C78 P3 116.4(11) . . ?
C80 C79 P1 114.4(10) . . ?
C79 C80 C81 110.6(12) . . ?
C82 C81 C80 110.5(14) . . ?
C81 C82 C83 114.9(16) . . ?
C84 C83 C82 109.7(14) . . ?
C83 C84 P5 124.5(13) . . ?
C85 C85 C86 114.8(13) 2_656 . ?
C85 C86 C87 114.1(10) . . ?
C86 C87 P2 119.2(7) . . ?
C88 C88 C89 114.9(16) 2_656 . ?
C90 C89 C88 112.1(11) . . ?
C89 C90 P4 112.7(9) . . ?

loop_
_geom_bond_atom_site_label_1
_geom_bond_atom_site_label_2
_geom_bond_distance
_geom_bond_site_symmetry_2
_geom_bond_publ_flag
Ag1 Cu2 2.8616(15) . ?
Ag1 Cu2 2.8616(15) 2_656 ?
Ag1 Cu3 2.8433(15) . ?
Ag1 Cu3 2.8432(15) 2_656 ?
Ag1 Cu4 2.7993(11) 2_656 ?
Ag1 Cu4 2.7994(11) . ?
Ag1 Cu5 2.8226(14) 2_656 ?
Ag1 Cu5 2.8225(14) . ?
Ag1 Cu6 2.9133(11) . ?
Ag1 Cu6 2.9134(11) 2_656 ?
Ag1 Cu7 2.8615(15) 2_656 ?
Ag1 Cu7 2.8615(15) . ?
Cu1 S3 2.443(3) . ?
Cu1 P4 2.299(3) . ?
Cu1 P5 2.275(3) . ?
Cu1 P6 2.304(3) . ?
Cu2 Cu3 2.6739(17) 2_656 ?
Cu2 Cu4 2.8559(18) . ?
Cu2 Cu6 2.8144(18) 2_656 ?
Cu2 S2 2.154(3) 2_656 ?
Cu2 S3 2.151(3) . ?
Cu3 Cu2 2.6740(17) 2_656 ?
Cu3 Cu4 2.8566(18) . ?
Cu3 Cu6 2.8541(18) . ?
Cu3 S2 2.170(3) . ?
Cu3 S3 2.158(3) . ?
Cu4 Cu5 2.8248(19) . ?
Cu4 Cu7 2.8240(18) 2_656 ?
Cu4 S3 2.155(3) . ?
Cu4 S4 2.132(3) . ?
Cu5 Cu6 2.8311(18) . ?
Cu5 Cu7 2.9582(18) . ?
Cu5 Cu7 2.7534(17) 2_656 ?
Cu5 S1 2.160(3) . ?
Cu5 S4 2.156(3) . ?
Cu6 Cu2 2.8144(18) 2_656 ?
Cu6 Cu7 2.8618(17) . ?
Cu6 S1 2.159(3) . ?
Cu6 S2 2.141(3) . ?
Cu7 Cu4 2.8240(18) 2_656 ?
Cu7 Cu5 2.7535(17) 2_656 ?
Cu7 S1 2.158(3) . ?
Cu7 S4 2.157(3) 2_656 ?
Cu8 S1 2.442(3) . ?
Cu8 P1 2.312(3) 2_656 ?
Cu8 P2 2.313(3) . ?
Cu8 P3 2.315(3) . ?
S2 Cu2 2.154(3) 2_656 ?
S4 Cu7 2.157(3) 2_656 ?
P1 Cu8 2.312(3) 2_656 ?
P1 C2 1.826(12) . ?
P1 C9 1.829(12) . ?
P1 C79 1.850(13) . ?
P2 C18 1.812(10) . ?
P2 C24 1.829(12) . ?
P2 C87 1.810(10) . ?
P3 C30 1.839(10) . ?
P3 C35 1.866(15) . ?
P3 C78 1.829(14) . ?
P4 C46 1.861(13) . ?
P4 C61 1.823(13) . ?
P4 C90 1.826(12) . ?
P5 C40 1.835(13) . ?
P5 C58 1.799(14) . ?
P5 C84 1.857(16) . ?
P6 C50 1.831(7) . ?
P6 C68 1.829(12) . ?
P6 C73 1.818(11) . ?
C1 C2 1.411(17) . ?
C1 C6 1.398(17) . ?
C2 C3 1.394(18) . ?
C3 C4 1.355(17) . ?
C4 C5 1.417(18) . ?
C5 C6 1.393(19) . ?
C7 C8 1.42(3) . ?
C7 C12 1.30(3) . ?
C8 C9 1.404(18) . ?
C9 C10 1.364(19) . ?
C10 C11 1.411(19) . ?
C11 C12 1.29(2) . ?
C13 C14 1.370(15) . ?
C13 C18 1.389(14) . ?
C14 C15 1.39(2) . ?
C15 C16 1.35(2) . ?
C16 C17 1.370(16) . ?
C17 C18 1.400(15) . ?
C19 C20 1.358(17) . ?
C19 C24 1.391(16) . ?
C20 C21 1.36(2) . ?
C21 C22 1.40(2) . ?
C22 C23 1.390(19) . ?
C23 C24 1.397(15) . ?
C25 C26 1.411(17) . ?
C25 C30 1.369(16) . ?
C26 C27 1.337(19) . ?
C27 C28 1.388(19) . ?
C28 C29 1.373(16) . ?
C29 C30 1.395(16) . ?
C31 C32 1.41(2) . ?
C31 C36 1.38(2) . ?
C32 C33 1.32(2) . ?
C33 C34 1.355(18) . ?
C34 C35 1.372(16) . ?
C35 C36 1.34(2) . ?
C37 C38 1.39(2) . ?
C37 C42 1.33(2) . ?
C38 C39 1.36(2) . ?
C39 C40 1.393(17) . ?
C40 C41 1.384(18) . ?
C41 C42 1.38(2) . ?
C43 C44 1.33(2) . ?
C43 C48 1.34(3) . ?
C44 C45 1.38(2) . ?
C45 C46 1.33(2) . ?
C46 C47 1.40(2) . ?
C47 C48 1.39(2) . ?
C51 C52 1.3900 . ?
C51 C50 1.3900 . ?
C52 C53 1.3900 . ?
C53 C54 1.3900 . ?
C54 C49 1.3900 . ?
C49 C50 1.3900 . ?
C55 C56 1.35(2) . ?
C55 C60 1.32(2) . ?
C56 C57 1.393(19) . ?
C57 C58 1.382(19) . ?
C58 C59 1.38(2) . ?
C59 C60 1.40(2) . ?
C61 C62 1.346(16) . ?
C61 C66 1.381(18) . ?
C62 C63 1.405(19) . ?
C63 C64 1.38(2) . ?
C64 C65 1.37(2) . ?
C65 C66 1.341(19) . ?
C67 C68 1.390(17) . ?
C67 C72 1.373(17) . ?
C68 C69 1.384(16) . ?
C69 C70 1.393(17) . ?
C70 C71 1.39(2) . ?
C71 C72 1.366(19) . ?
C73 C74 1.536(15) . ?
C74 C75 1.528(17) . ?
C75 C76 1.503(12) . ?
C76 C77 1.563(19) . ?
C77 C78 1.43(2) . ?
C79 C80 1.530(19) . ?
C80 C81 1.64(2) . ?
C81 C82 1.47(2) . ?
C82 C83 1.55(2) . ?
C83 C84 1.41(2) . ?
C85 C85 1.46(2) 2_656 ?
C85 C86 1.532(16) . ?
C86 C87 1.541(16) . ?
C88 C88 1.41(3) 2_656 ?
C88 C89 1.564(16) . ?
C89 C90 1.440(18) . ?
